data_4103147
loop_
_publ_author_name
'Hiromichi Egami'
'Kenji Matsumoto'
'Takuya Oguma'
'Takashi Kunisu'
'Tsutomu Katsuki'

_publ_contact_author_address
;
Department of Chemistry, Faculty of Science, Graduate School,
Kyushu University, 6-10-1, Hakozaki, Higashi-ku, Fukuoka, 812-8581, Japan
;
_publ_contact_author_email katsuscc@chem.kyushu-univ.jp
_publ_contact_author_fax +81-92-642-2607
_publ_contact_author_name 'Tsutomu Katsuki'
_publ_contact_author_phone +81-92-642-2586
_publ_section_title
;
 Enantioenriched Synthesis of C1-Symmetric BINOLs: Iron-Catalyzed
 Cross-Coupling of 2-Naphthols and Some Mechanistic Insight
;
_journal_name_full 'Journal of the American Chemical Society'
_journal_page_first 13633
_journal_page_last 13635
_journal_paper_doi 10.1021/ja105442m
_journal_volume 132
_journal_year 2010
_chemical_absolute_configuration rmad
_chemical_formula_moiety 'C81 H66 Br Fe N2 O6'
_chemical_formula_sum 'C81 H66 Br Fe N2 O6'
_chemical_formula_weight 1299.12
_chemical_name_systematic
; 
 ? 
;
_space_group_IT_number 19
_symmetry_cell_setting orthorhombic
_symmetry_space_group_name_Hall 'P 2ac 2ab'
_symmetry_space_group_name_H-M 'P 21 21 21'
_atom_sites_solution_hydrogens geom
_atom_sites_solution_primary direct
_atom_sites_solution_secondary difmap
_audit_creation_method SHELXL-97
_cell_angle_alpha 90.00
_cell_angle_beta 90.00
_cell_angle_gamma 90.00
_cell_formula_units_Z 4
_cell_length_a 13.8731(11)
_cell_length_b 20.8602(17)
_cell_length_c 21.8492(18)
_cell_measurement_reflns_used 9940
_cell_measurement_temperature 100
_cell_measurement_theta_max 26.95
_cell_measurement_theta_min 2.16
_cell_volume 6323.1(9)
_computing_cell_refinement 'Bruker SAINT'
_computing_data_collection 'Bruker APEX2'
_computing_data_reduction 'Bruker SAINT'
_computing_molecular_graphics 'Bruker SHELXTL'
_computing_publication_material 'Bruker SHELXTL'
_computing_structure_refinement 'SHELXL-97 (Sheldrick, 2008)'
_computing_structure_solution 'SHELXS-97 (Sheldrick, 2008)'
_diffrn_ambient_temperature 100
_diffrn_detector_area_resol_mean 8.333
_diffrn_measured_fraction_theta_full 0.993
_diffrn_measured_fraction_theta_max 0.993
_diffrn_measurement_device_type 'Bruker APEX-II CCD'
_diffrn_measurement_method '\f and \w scans'
_diffrn_radiation_collimation 'focusing mirrors'
_diffrn_radiation_monochromator graphite
_diffrn_radiation_source 'rotating-anode X-ray tube'
_diffrn_radiation_type MoK\a
_diffrn_radiation_wavelength 0.71073
_diffrn_reflns_av_R_equivalents 0.0357
_diffrn_reflns_av_sigmaI/netI 0.0533
_diffrn_reflns_limit_h_max 17
_diffrn_reflns_limit_h_min -15
_diffrn_reflns_limit_k_max 26
_diffrn_reflns_limit_k_min -27
_diffrn_reflns_limit_l_max 28
_diffrn_reflns_limit_l_min -15
_diffrn_reflns_number 36253
_diffrn_reflns_theta_full 27.48
_diffrn_reflns_theta_max 27.48
_diffrn_reflns_theta_min 1.35
_exptl_absorpt_coefficient_mu 0.930
_exptl_absorpt_correction_T_max 0.9550
_exptl_absorpt_correction_T_min 0.9128
_exptl_absorpt_correction_type empirical
_exptl_absorpt_process_details
;
SADABS Sheldrick 1996
;
_exptl_crystal_colour 'dark purple'
_exptl_crystal_density_diffrn 1.365
_exptl_crystal_density_method 'not measured'
_exptl_crystal_description block
_exptl_crystal_F_000 2700
_exptl_crystal_size_max 0.10
_exptl_crystal_size_mid 0.08
_exptl_crystal_size_min 0.05
_refine_diff_density_max 0.725
_refine_diff_density_min -0.558
_refine_diff_density_rms 0.065
_refine_ls_abs_structure_details 'Flack H D (1983), Acta Cryst. A39, 876-881'
_refine_ls_abs_structure_Flack -0.008(6)
_refine_ls_extinction_method none
_refine_ls_goodness_of_fit_ref 0.998
_refine_ls_hydrogen_treatment mixed
_refine_ls_matrix_type full
_refine_ls_number_parameters 830
_refine_ls_number_reflns 14310
_refine_ls_number_restraints 0
_refine_ls_restrained_S_all 0.998
_refine_ls_R_factor_all 0.0607
_refine_ls_R_factor_gt 0.0427
_refine_ls_shift/su_max 0.001
_refine_ls_shift/su_mean 0.000
_refine_ls_structure_factor_coef Fsqd
_refine_ls_weighting_details 'calc w=1/[\s^2^(Fo^2^)+(0.0547P)^2^+1.9486P] where P=(Fo^2^+2Fc^2^)/3'
_refine_ls_weighting_scheme calc
_refine_ls_wR_factor_gt 0.0947
_refine_ls_wR_factor_ref 0.1022
_reflns_number_gt 11717
_reflns_number_total 14310
_reflns_threshold_expression >2sigma(I)
_cod_data_source_file ja105442m_si_002.cif
_cod_data_source_block Fesalan_3Br2NpO_H2O_KM93
_cod_database_code 4103147

loop_
_symmetry_equiv_pos_as_xyz
'x, y, z'
'-x+1/2, -y, z+1/2'
'-x, y+1/2, -z+1/2'
'x+1/2, -y+1/2, -z'

loop_
_atom_site_label
_atom_site_type_symbol
_atom_site_fract_x
_atom_site_fract_y
_atom_site_fract_z
_atom_site_U_iso_or_equiv
_atom_site_adp_type
_atom_site_occupancy
_atom_site_symmetry_multiplicity
_atom_site_calc_flag
_atom_site_refinement_flags
Fe1 Fe 0.59436(3) 0.257546(19) 0.773511(17) 0.01618(9) Uani 1 1 d .
Br1 Br 0.62203(3) 0.432400(16) 0.913905(16) 0.03580(9) Uani 1 1 d .
O3 O 0.62785(14) 0.34365(9) 0.80276(9) 0.0221(4) Uani 1 1 d .
O2 O 0.56447(13) 0.27281(10) 0.68947(8) 0.0201(4) Uani 1 1 d .
O1 O 0.71722(13) 0.21864(9) 0.77445(9) 0.0181(4) Uani 1 1 d .
N2 N 0.45019(16) 0.29392(12) 0.79524(10) 0.0156(5) Uani 1 1 d .
N1 N 0.57356(16) 0.22561(12) 0.86796(11) 0.0173(5) Uani 1 1 d .
O1W O 0.52597(15) 0.16265(10) 0.76041(10) 0.0259(5) Uani 1 1 d .
C1 C 0.49739(18) 0.26432(14) 0.89855(12) 0.0164(6) Uani 1 1 d .
H1 H 0.5232 0.3086 0.9049 0.020 Uiso 1 1 calc R
C2 C 0.46713(19) 0.23823(15) 0.96013(13) 0.0188(6) Uani 1 1 d .
C4 C 0.4355(2) 0.25433(17) 1.06731(14) 0.0286(7) Uani 1 1 d .
H4 H 0.4350 0.2819 1.1019 0.034 Uiso 1 1 calc R
C6 C 0.4068(2) 0.15164(17) 1.02236(15) 0.0325(8) Uani 1 1 d .
H6 H 0.3863 0.1084 1.0261 0.039 Uiso 1 1 calc R
C7 C 0.4373(2) 0.17465(15) 0.96672(14) 0.0247(7) Uani 1 1 d .
H7 H 0.4382 0.1469 0.9322 0.030 Uiso 1 1 calc R
C5 C 0.4061(2) 0.19168(17) 1.07314(14) 0.0318(8) Uani 1 1 d .
H5 H 0.3853 0.1759 1.1117 0.038 Uiso 1 1 calc R
C3 C 0.4658(2) 0.27740(15) 1.01088(14) 0.0237(7) Uani 1 1 d .
H3 H 0.4858 0.3208 1.0072 0.028 Uiso 1 1 calc R
C37 C 0.2448(2) 0.27988(16) 0.89734(14) 0.0235(7) Uani 1 1 d .
H37 H 0.2387 0.2346 0.8955 0.028 Uiso 1 1 calc R
C41 C 0.3381(2) 0.37534(15) 0.88251(14) 0.0239(7) Uani 1 1 d .
H41 H 0.3968 0.3956 0.8712 0.029 Uiso 1 1 calc R
C35 C 0.41223(19) 0.26872(13) 0.85382(12) 0.0166(6) Uani 1 1 d .
H35 H 0.3874 0.2244 0.8465 0.020 Uiso 1 1 calc R
C39 C 0.1758(2) 0.38250(17) 0.91992(14) 0.0299(7) Uani 1 1 d .
H39 H 0.1224 0.4076 0.9328 0.036 Uiso 1 1 calc R
C40 C 0.2615(2) 0.41238(17) 0.90253(15) 0.0287(7) Uani 1 1 d .
H40 H 0.2672 0.4577 0.9044 0.034 Uiso 1 1 calc R
C38 C 0.1686(2) 0.31644(17) 0.91842(15) 0.0296(7) Uani 1 1 d .
H38 H 0.1111 0.2961 0.9319 0.035 Uiso 1 1 calc R
C36 C 0.3305(2) 0.30888(14) 0.87870(13) 0.0181(6) Uani 1 1 d .
C10 C 0.76435(19) 0.18089(14) 0.81337(13) 0.0168(6) Uani 1 1 d .
C11 C 0.84157(19) 0.14369(14) 0.79308(12) 0.0165(6) Uani 1 1 d .
C18 C 0.78061(19) 0.13619(14) 0.91582(13) 0.0184(6) Uani 1 1 d .
H18 H 0.7591 0.1334 0.9570 0.022 Uiso 1 1 calc R
C17 C 0.8575(2) 0.09665(14) 0.89640(13) 0.0191(6) Uani 1 1 d .
C9 C 0.73635(19) 0.17832(14) 0.87700(13) 0.0164(6) Uani 1 1 d .
C15 C 0.9845(2) 0.02053(15) 0.91919(15) 0.0270(7) Uani 1 1 d .
H15 H 1.0168 -0.0069 0.9472 0.032 Uiso 1 1 calc R
C12 C 0.89045(19) 0.10226(14) 0.83456(13) 0.0176(6) Uani 1 1 d .
C14 C 1.0169(2) 0.02552(16) 0.85807(15) 0.0278(7) Uani 1 1 d .
H14 H 1.0711 0.0012 0.8451 0.033 Uiso 1 1 calc R
C16 C 0.9063(2) 0.05532(14) 0.93784(13) 0.0227(6) Uani 1 1 d .
H16 H 0.8844 0.0519 0.9789 0.027 Uiso 1 1 calc R
C13 C 0.9715(2) 0.06487(16) 0.81739(14) 0.0238(6) Uani 1 1 d .
H13 H 0.9946 0.0673 0.7765 0.029 Uiso 1 1 calc R
C8 C 0.66670(19) 0.22674(14) 0.90187(12) 0.0184(6) Uani 1 1 d .
H8A H 0.6546 0.2176 0.9457 0.022 Uiso 1 1 calc R
H8B H 0.6955 0.2701 0.8988 0.022 Uiso 1 1 calc R
C43 C 0.4125(2) 0.32752(14) 0.68978(12) 0.0172(6) Uani 1 1 d .
C52 C 0.35429(19) 0.37311(14) 0.66415(13) 0.0178(6) Uani 1 1 d .
H52 H 0.2937 0.3817 0.6826 0.021 Uiso 1 1 calc R
C46 C 0.47161(19) 0.39345(14) 0.58363(13) 0.0175(6) Uani 1 1 d .
C44 C 0.5056(2) 0.31457(14) 0.66378(13) 0.0175(6) Uani 1 1 d .
C50 C 0.3213(2) 0.45605(14) 0.58696(15) 0.0224(6) Uani 1 1 d .
H50 H 0.2615 0.4658 0.6061 0.027 Uiso 1 1 calc R
C48 C 0.4374(2) 0.47485(16) 0.50773(14) 0.0282(7) Uani 1 1 d .
H48 H 0.4565 0.4980 0.4723 0.034 Uiso 1 1 calc R
C51 C 0.3805(2) 0.40769(13) 0.61167(12) 0.0180(6) Uani 1 1 d .
C47 C 0.4964(2) 0.42854(15) 0.53029(13) 0.0229(6) Uani 1 1 d .
H47 H 0.5554 0.4195 0.5099 0.027 Uiso 1 1 calc R
C45 C 0.53218(19) 0.34621(14) 0.60990(13) 0.0173(6) Uani 1 1 d .
C49 C 0.3487(2) 0.48928(16) 0.53563(14) 0.0273(7) Uani 1 1 d .
H49 H 0.3081 0.5217 0.5191 0.033 Uiso 1 1 calc R
C42 C 0.3796(2) 0.28988(14) 0.74488(12) 0.0197(6) Uani 1 1 d .
H42A H 0.3168 0.3067 0.7590 0.024 Uiso 1 1 calc R
H42B H 0.3706 0.2444 0.7332 0.024 Uiso 1 1 calc R
C70 C 0.7254(2) 0.41804(16) 0.85807(15) 0.0294(8) Uani 1 1 d .
C78 C 0.7903(2) 0.36214(16) 0.77141(16) 0.0291(7) Uani 1 1 d .
H78 H 0.7846 0.3322 0.7388 0.035 Uiso 1 1 calc R
C77 C 0.8795(2) 0.39540(16) 0.78005(16) 0.0343(8) Uani 1 1 d .
C72 C 0.8884(3) 0.44026(17) 0.82794(17) 0.0390(9) Uani 1 1 d .
C69 C 0.7125(2) 0.37267(15) 0.80954(14) 0.0240(7) Uani 1 1 d .
C74 C 1.0535(3) 0.4595(2) 0.7999(2) 0.0600(14) Uani 1 1 d .
H74 H 1.1128 0.4812 0.8063 0.072 Uiso 1 1 calc R
C71 C 0.8089(3) 0.45087(17) 0.86647(17) 0.0361(9) Uani 1 1 d .
H71 H 0.8136 0.4813 0.8987 0.043 Uiso 1 1 calc R
C73 C 0.9777(3) 0.4727(2) 0.8368(2) 0.0509(12) Uani 1 1 d .
H73 H 0.9841 0.5035 0.8686 0.061 Uiso 1 1 calc R
C75 C 1.0463(3) 0.4143(2) 0.7522(3) 0.0600(14) Uani 1 1 d .
H75 H 1.1006 0.4052 0.7272 0.072 Uiso 1 1 calc R
C76 C 0.9595(3) 0.38306(19) 0.7419(2) 0.0463(11) Uani 1 1 d .
H76 H 0.9539 0.3533 0.7092 0.056 Uiso 1 1 calc R
C68 C 0.7389(2) 0.48403(17) 0.57200(16) 0.0320(8) Uani 1 1 d .
H68 H 0.7659 0.4747 0.5330 0.038 Uiso 1 1 calc R
C67 C 0.7364(2) 0.54665(17) 0.59184(19) 0.0378(9) Uani 1 1 d .
H67 H 0.7614 0.5799 0.5668 0.045 Uiso 1 1 calc R
C66 C 0.6975(3) 0.56076(18) 0.6480(2) 0.0445(10) Uani 1 1 d .
H66 H 0.6948 0.6039 0.6617 0.053 Uiso 1 1 calc R
C65 C 0.6618(2) 0.51107(17) 0.68500(19) 0.0379(8) Uani 1 1 d .
H65 H 0.6352 0.5206 0.7240 0.045 Uiso 1 1 calc R
C63 C 0.7030(2) 0.43399(16) 0.60754(14) 0.0244(7) Uani 1 1 d .
C64 C 0.6653(2) 0.44815(16) 0.66457(15) 0.0278(7) Uani 1 1 d .
H64 H 0.6418 0.4146 0.6899 0.033 Uiso 1 1 calc R
C57 C 0.7211(2) 0.24753(17) 0.52315(13) 0.0261(7) Uani 1 1 d .
C54 C 0.7061(2) 0.36801(15) 0.58299(14) 0.0230(6) Uani 1 1 d .
C55 C 0.7953(2) 0.34533(18) 0.55789(16) 0.0346(8) Uani 1 1 d .
H55 H 0.8511 0.3715 0.5610 0.041 Uiso 1 1 calc R
C56 C 0.8018(2) 0.28773(17) 0.53002(16) 0.0328(8) Uani 1 1 d .
H56 H 0.8625 0.2740 0.5147 0.039 Uiso 1 1 calc R
C61 C 0.5519(2) 0.22649(15) 0.54386(13) 0.0218(6) Uani 1 1 d .
H61 H 0.4925 0.2382 0.5624 0.026 Uiso 1 1 calc R
C62 C 0.6325(2) 0.26695(14) 0.55043(12) 0.0200(6) Uani 1 1 d .
C53 C 0.6264(2) 0.32826(14) 0.58135(12) 0.0196(6) Uani 1 1 d .
C60 C 0.5578(2) 0.17024(15) 0.51095(14) 0.0258(7) Uani 1 1 d .
H60 H 0.5021 0.1442 0.5061 0.031 Uiso 1 1 calc R
C59 C 0.6456(2) 0.15115(16) 0.48460(14) 0.0295(8) Uani 1 1 d .
H59 H 0.6495 0.1120 0.4625 0.035 Uiso 1 1 calc R
C58 C 0.7252(2) 0.18883(17) 0.49071(14) 0.0293(7) Uani 1 1 d .
H58 H 0.7844 0.1755 0.4729 0.035 Uiso 1 1 calc R
C20 C 0.8216(2) 0.12165(14) 0.68076(13) 0.0192(6) Uani 1 1 d .
C30 C 0.6556(2) 0.09495(15) 0.64529(13) 0.0214(6) Uani 1 1 d .
H30 H 0.6640 0.1259 0.6138 0.026 Uiso 1 1 calc R
C29 C 0.7295(2) 0.08581(14) 0.68854(13) 0.0188(6) Uani 1 1 d .
C34 C 0.7132(2) 0.04133(14) 0.73475(14) 0.0225(6) Uani 1 1 d .
H34 H 0.7614 0.0342 0.7649 0.027 Uiso 1 1 calc R
C33 C 0.6268(2) 0.00684(14) 0.73752(15) 0.0270(7) Uani 1 1 d .
H33 H 0.6167 -0.0229 0.7698 0.032 Uiso 1 1 calc R
C32 C 0.5563(2) 0.01552(15) 0.69407(15) 0.0261(7) Uani 1 1 d .
H32 H 0.4982 -0.0085 0.6957 0.031 Uiso 1 1 calc R
C31 C 0.5714(2) 0.06016(15) 0.64751(14) 0.0247(7) Uani 1 1 d .
H31 H 0.5232 0.0666 0.6172 0.030 Uiso 1 1 calc R
C27 C 1.0150(2) 0.21602(16) 0.76040(15) 0.0266(7) Uani 1 1 d .
H27 H 0.9963 0.2120 0.8021 0.032 Uiso 1 1 calc R
C22 C 0.9359(2) 0.16192(15) 0.60575(14) 0.0233(7) Uani 1 1 d .
H22 H 0.9565 0.1650 0.5644 0.028 Uiso 1 1 calc R
C28 C 0.9590(2) 0.18563(15) 0.71452(13) 0.0206(6) Uani 1 1 d .
C21 C 0.8561(2) 0.12769(15) 0.61950(13) 0.0224(6) Uani 1 1 d .
H21 H 0.8220 0.1070 0.5874 0.027 Uiso 1 1 calc R
C26 C 1.0952(2) 0.25094(17) 0.74601(15) 0.0319(7) Uani 1 1 d .
H26 H 1.1319 0.2703 0.7777 0.038 Uiso 1 1 calc R
C23 C 0.9893(2) 0.19316(16) 0.65219(14) 0.0225(7) Uani 1 1 d .
C25 C 1.1242(2) 0.25846(17) 0.68438(15) 0.0341(8) Uani 1 1 d .
H25 H 1.1799 0.2830 0.6747 0.041 Uiso 1 1 calc R
C24 C 1.0721(2) 0.23046(16) 0.63923(15) 0.0294(7) Uani 1 1 d .
H24 H 1.0916 0.2360 0.5979 0.035 Uiso 1 1 calc R
C19 C 0.87317(19) 0.14921(13) 0.72787(12) 0.0163(5) Uani 1 1 d .
O1S O 0.5403(3) 0.0760(2) 0.85879(19) 0.0930(12) Uani 1 1 d .
C3S C 0.6925(3) 0.4028(2) 0.2953(2) 0.0549(12) Uani 1 1 d .
H3S1 H 0.7006 0.4470 0.2811 0.082 Uiso 1 1 calc R
H3S2 H 0.6420 0.4012 0.3266 0.082 Uiso 1 1 calc R
H3S3 H 0.6742 0.3754 0.2607 0.082 Uiso 1 1 calc R
O2S O 0.8495(2) 0.36552(19) 0.2876(3) 0.1132(19) Uani 1 1 d .
C1S C 0.7957(6) 0.3734(3) 0.3874(3) 0.134(3) Uani 1 1 d .
H1S1 H 0.8344 0.3353 0.3967 0.200 Uiso 1 1 calc R
H1S2 H 0.7320 0.3692 0.4064 0.200 Uiso 1 1 calc R
H1S3 H 0.8280 0.4116 0.4036 0.200 Uiso 1 1 calc R
C2S C 0.7848(3) 0.3795(2) 0.3218(3) 0.0612(14) Uani 1 1 d .
H2N H 0.464(2) 0.3355(15) 0.7975(13) 0.011(7) Uiso 1 1 d .
H1N H 0.556(2) 0.1858(15) 0.8661(13) 0.011(7) Uiso 1 1 d .

loop_
_atom_site_aniso_label
_atom_site_aniso_U_11
_atom_site_aniso_U_22
_atom_site_aniso_U_33
_atom_site_aniso_U_23
_atom_site_aniso_U_13
_atom_site_aniso_U_12
Fe1 0.01252(17) 0.0238(2) 0.01227(18) 0.00092(16) 0.00002(15) 0.00288(16)
Br1 0.0452(2) 0.02993(17) 0.03226(18) -0.00431(15) -0.00381(16) -0.00339(16)
O3 0.0167(9) 0.0257(11) 0.0238(11) 0.0029(9) -0.0011(9) -0.0007(9)
O2 0.0169(9) 0.0303(12) 0.0130(9) 0.0038(9) -0.0010(8) 0.0076(9)
O1 0.0142(9) 0.0239(11) 0.0164(10) 0.0043(9) 0.0022(8) 0.0034(8)
N2 0.0127(11) 0.0209(14) 0.0134(12) 0.0006(10) 0.0020(9) 0.0012(10)
N1 0.0147(12) 0.0201(13) 0.0172(12) -0.0016(10) 0.0010(9) 0.0025(10)
O1W 0.0303(11) 0.0225(11) 0.0250(12) -0.0017(9) 0.0004(9) 0.0006(9)
C1 0.0151(12) 0.0199(15) 0.0143(14) -0.0017(11) 0.0040(10) 0.0014(11)
C2 0.0125(12) 0.0255(16) 0.0184(14) 0.0036(12) 0.0037(11) 0.0054(12)
C4 0.0293(16) 0.039(2) 0.0180(14) -0.0008(14) 0.0021(12) 0.0156(15)
C6 0.0288(16) 0.0341(18) 0.0346(18) 0.0154(15) 0.0024(15) -0.0041(15)
C7 0.0268(16) 0.0244(16) 0.0228(16) 0.0019(13) 0.0003(13) -0.0027(13)
C5 0.0246(16) 0.050(2) 0.0210(16) 0.0152(15) 0.0071(13) 0.0090(16)
C3 0.0256(15) 0.0238(16) 0.0217(15) 0.0008(13) 0.0013(13) 0.0103(13)
C37 0.0189(14) 0.0286(17) 0.0230(16) -0.0006(13) 0.0012(12) -0.0014(12)
C41 0.0259(15) 0.0237(16) 0.0223(16) 0.0011(13) 0.0048(13) 0.0033(13)
C35 0.0156(12) 0.0190(14) 0.0152(13) 0.0008(11) 0.0026(11) 0.0005(11)
C39 0.0254(16) 0.044(2) 0.0199(16) -0.0036(15) 0.0006(13) 0.0166(15)
C40 0.0349(17) 0.0275(16) 0.0237(16) 0.0004(13) 0.0025(13) 0.0120(13)
C38 0.0171(14) 0.047(2) 0.0243(17) -0.0023(16) 0.0045(13) -0.0002(14)
C36 0.0170(14) 0.0244(16) 0.0130(14) 0.0026(12) 0.0003(11) 0.0002(12)
C10 0.0164(13) 0.0185(14) 0.0156(14) 0.0012(11) -0.0013(11) -0.0007(11)
C11 0.0140(13) 0.0227(15) 0.0127(13) 0.0007(11) -0.0002(10) -0.0029(11)
C18 0.0166(13) 0.0260(15) 0.0124(13) 0.0011(12) -0.0016(11) -0.0074(11)
C17 0.0176(14) 0.0204(14) 0.0193(14) 0.0012(11) -0.0047(11) -0.0039(12)
C9 0.0128(13) 0.0221(15) 0.0142(14) 0.0001(11) -0.0024(11) -0.0013(11)
C15 0.0283(16) 0.0268(17) 0.0260(17) 0.0062(14) -0.0086(14) 0.0065(13)
C12 0.0113(14) 0.0207(14) 0.0209(14) -0.0006(11) -0.0022(11) -0.0005(11)
C14 0.0214(16) 0.0321(18) 0.0298(18) -0.0040(15) -0.0041(13) 0.0085(14)
C16 0.0218(14) 0.0266(17) 0.0197(14) 0.0045(12) -0.0043(12) -0.0004(13)
C13 0.0222(15) 0.0291(17) 0.0200(14) 0.0010(14) -0.0016(12) 0.0050(14)
C8 0.0166(13) 0.0246(15) 0.0140(14) -0.0008(12) -0.0019(11) 0.0018(11)
C43 0.0157(13) 0.0218(14) 0.0142(13) -0.0017(11) -0.0008(11) 0.0012(12)
C52 0.0094(13) 0.0252(15) 0.0189(14) -0.0071(12) -0.0024(11) 0.0013(11)
C46 0.0174(13) 0.0206(14) 0.0147(13) -0.0031(12) -0.0032(12) 0.0010(11)
C44 0.0162(13) 0.0222(15) 0.0140(14) -0.0028(11) -0.0028(11) 0.0025(12)
C50 0.0206(15) 0.0215(15) 0.0250(16) -0.0064(13) -0.0034(13) 0.0064(12)
C48 0.0391(18) 0.0279(17) 0.0176(15) 0.0038(13) -0.0007(14) 0.0046(15)
C51 0.0195(14) 0.0183(13) 0.0161(13) -0.0061(11) -0.0039(12) 0.0031(12)
C47 0.0254(15) 0.0270(16) 0.0162(14) -0.0010(13) -0.0013(12) 0.0039(14)
C45 0.0159(13) 0.0212(15) 0.0148(14) -0.0040(11) -0.0029(11) 0.0018(11)
C49 0.0314(17) 0.0257(17) 0.0248(16) -0.0003(13) -0.0051(13) 0.0118(14)
C42 0.0125(12) 0.0292(16) 0.0174(14) -0.0012(11) 0.0001(11) 0.0026(12)
C70 0.0268(17) 0.0290(19) 0.0326(18) 0.0112(14) -0.0080(14) -0.0022(14)
C78 0.0234(15) 0.0318(18) 0.0322(17) 0.0158(15) -0.0029(14) -0.0019(13)
C77 0.0221(15) 0.0372(19) 0.044(2) 0.0287(17) -0.0058(16) -0.0036(14)
C72 0.034(2) 0.034(2) 0.048(2) 0.0219(17) -0.0174(17) -0.0084(17)
C69 0.0222(15) 0.0248(16) 0.0252(16) 0.0098(13) -0.0060(13) -0.0021(13)
C74 0.034(2) 0.054(3) 0.092(4) 0.044(3) -0.021(2) -0.015(2)
C71 0.041(2) 0.0322(19) 0.036(2) 0.0137(16) -0.0183(17) -0.0099(16)
C73 0.035(2) 0.053(3) 0.064(3) 0.031(2) -0.022(2) -0.0199(19)
C75 0.026(2) 0.056(3) 0.098(4) 0.045(3) 0.006(2) -0.0013(19)
C76 0.0267(18) 0.044(2) 0.068(3) 0.031(2) 0.0021(18) -0.0027(16)
C68 0.0243(16) 0.039(2) 0.0325(19) 0.0060(15) -0.0039(14) -0.0036(15)
C67 0.0282(18) 0.0349(19) 0.050(2) 0.0121(18) -0.0046(18) -0.0061(15)
C66 0.039(2) 0.026(2) 0.069(3) -0.0008(19) -0.006(2) 0.0005(17)
C65 0.0319(18) 0.034(2) 0.048(2) -0.0079(17) 0.0047(17) -0.0021(16)
C63 0.0128(13) 0.0316(17) 0.0289(16) 0.0044(14) -0.0048(12) 0.0004(13)
C64 0.0224(15) 0.0290(18) 0.0319(18) 0.0006(14) -0.0060(13) -0.0022(13)
C57 0.0219(14) 0.0357(18) 0.0206(15) 0.0015(14) 0.0064(12) 0.0095(14)
C54 0.0201(14) 0.0307(17) 0.0181(15) 0.0025(13) 0.0023(12) 0.0044(12)
C55 0.0205(16) 0.044(2) 0.039(2) 0.0059(17) 0.0081(15) -0.0014(15)
C56 0.0239(16) 0.038(2) 0.036(2) 0.0018(16) 0.0126(15) 0.0090(15)
C61 0.0229(14) 0.0279(17) 0.0145(14) 0.0002(12) -0.0016(12) 0.0106(13)
C62 0.0226(14) 0.0275(16) 0.0100(13) 0.0030(11) -0.0002(11) 0.0069(13)
C53 0.0182(13) 0.0272(15) 0.0132(13) 0.0048(12) -0.0004(12) 0.0055(12)
C60 0.0289(16) 0.0271(17) 0.0213(16) -0.0026(13) -0.0090(13) 0.0050(14)
C59 0.041(2) 0.0289(17) 0.0188(15) -0.0071(13) -0.0024(14) 0.0136(15)
C58 0.0307(17) 0.0378(19) 0.0196(16) -0.0005(14) 0.0043(14) 0.0151(15)
C20 0.0177(14) 0.0205(15) 0.0194(14) 0.0002(12) -0.0008(12) 0.0066(12)
C30 0.0218(15) 0.0260(16) 0.0163(14) 0.0008(12) -0.0023(12) 0.0027(12)
C29 0.0201(14) 0.0191(15) 0.0171(14) -0.0046(11) -0.0023(12) 0.0037(11)
C34 0.0228(15) 0.0229(15) 0.0219(16) 0.0030(12) -0.0028(13) 0.0046(12)
C33 0.0291(15) 0.0219(15) 0.0300(17) 0.0066(13) 0.0014(14) -0.0006(14)
C32 0.0221(15) 0.0233(17) 0.0330(18) -0.0076(14) 0.0006(13) -0.0017(13)
C31 0.0252(16) 0.0280(17) 0.0210(15) -0.0053(13) -0.0072(12) 0.0017(13)
C27 0.0233(15) 0.0349(19) 0.0217(17) 0.0015(13) 0.0003(13) -0.0037(13)
C22 0.0204(14) 0.0346(18) 0.0150(14) 0.0038(12) 0.0017(12) 0.0039(13)
C28 0.0164(14) 0.0282(16) 0.0171(15) 0.0008(12) 0.0006(11) 0.0037(12)
C21 0.0224(16) 0.0281(16) 0.0166(14) -0.0029(12) -0.0028(12) 0.0038(13)
C26 0.0252(15) 0.042(2) 0.0282(16) -0.0030(15) -0.0052(13) -0.0098(16)
C23 0.0153(14) 0.0322(18) 0.0199(15) 0.0017(13) 0.0014(12) 0.0037(13)
C25 0.0238(15) 0.045(2) 0.0339(17) 0.0033(16) 0.0030(14) -0.0098(16)
C24 0.0229(16) 0.041(2) 0.0239(16) 0.0065(14) 0.0042(13) -0.0053(14)
C19 0.0140(12) 0.0208(14) 0.0141(13) 0.0010(11) -0.0004(12) 0.0070(11)
O1S 0.100(3) 0.087(3) 0.092(3) 0.004(2) -0.001(2) 0.004(2)
C3S 0.040(2) 0.047(3) 0.077(3) -0.013(2) 0.008(2) -0.0031(19)
O2S 0.041(2) 0.073(3) 0.225(6) 0.056(3) 0.025(3) 0.0107(17)
C1S 0.170(7) 0.098(5) 0.133(6) 0.044(5) -0.117(6) -0.054(5)
C2S 0.036(2) 0.028(2) 0.120(5) -0.001(3) 0.005(3) -0.0061(18)

loop_
_atom_type_symbol
_atom_type_description
_atom_type_scat_dispersion_real
_atom_type_scat_dispersion_imag
_atom_type_scat_source
C C 0.0033 0.0016 'International Tables Vol C Tables 4.2.6.8 and 6.1.1.4'
H H 0.0000 0.0000 'International Tables Vol C Tables 4.2.6.8 and 6.1.1.4'
N N 0.0061 0.0033 'International Tables Vol C Tables 4.2.6.8 and 6.1.1.4'
O O 0.0106 0.0060 'International Tables Vol C Tables 4.2.6.8 and 6.1.1.4'
Br Br -0.2901 2.4595 'International Tables Vol C Tables 4.2.6.8 and 6.1.1.4'
Fe Fe 0.3463 0.8444 'International Tables Vol C Tables 4.2.6.8 and 6.1.1.4'

loop_
_geom_angle_atom_site_label_1
_geom_angle_atom_site_label_2
_geom_angle_atom_site_label_3
_geom_angle
O1 Fe1 O2 106.15(8)
O1 Fe1 O3 100.15(9)
O2 Fe1 O3 102.24(9)
O1 Fe1 N1 88.74(8)
O2 Fe1 N1 158.35(9)
O3 Fe1 N1 90.16(9)
O1 Fe1 N2 166.07(9)
O2 Fe1 N2 87.27(8)
O3 Fe1 N2 80.13(9)
N1 Fe1 N2 77.33(9)
O1 Fe1 O1W 90.23(8)
O2 Fe1 O1W 86.08(8)
O3 Fe1 O1W 164.18(8)
N1 Fe1 O1W 78.06(9)
N2 Fe1 O1W 86.93(9)
C69 O3 Fe1 131.47(19)
C44 O2 Fe1 130.82(18)
C10 O1 Fe1 134.82(18)
C42 N2 C35 112.9(2)
C42 N2 Fe1 115.10(17)
C35 N2 Fe1 112.90(17)
C42 N2 H2N 104.0(19)
C35 N2 H2N 112.1(19)
Fe1 N2 H2N 98.5(19)
C1 N1 C8 112.6(2)
C1 N1 Fe1 110.61(17)
C8 N1 Fe1 110.49(17)
C1 N1 H1N 110(2)
C8 N1 H1N 106.4(19)
Fe1 N1 H1N 106.5(19)
N1 C1 C2 113.7(2)
N1 C1 C35 107.0(2)
C2 C1 C35 112.0(2)
N1 C1 H1 108.0
C2 C1 H1 108.0
C35 C1 H1 108.0
C3 C2 C7 118.4(3)
C3 C2 C1 120.5(3)
C7 C2 C1 121.1(3)
C5 C4 C3 120.1(3)
C5 C4 H4 120.0
C3 C4 H4 120.0
C7 C6 C5 120.0(3)
C7 C6 H6 120.0
C5 C6 H6 120.0
C6 C7 C2 120.9(3)
C6 C7 H7 119.5
C2 C7 H7 119.5
C4 C5 C6 119.7(3)
C4 C5 H5 120.2
C6 C5 H5 120.2
C2 C3 C4 120.9(3)
C2 C3 H3 119.6
C4 C3 H3 119.6
C38 C37 C36 120.6(3)
C38 C37 H37 119.7
C36 C37 H37 119.7
C40 C41 C36 121.1(3)
C40 C41 H41 119.5
C36 C41 H41 119.5
N2 C35 C36 112.4(2)
N2 C35 C1 107.3(2)
C36 C35 C1 112.4(2)
N2 C35 H35 108.2
C36 C35 H35 108.2
C1 C35 H35 108.2
C38 C39 C40 120.1(3)
C38 C39 H39 120.0
C40 C39 H39 120.0
C41 C40 C39 119.4(3)
C41 C40 H40 120.3
C39 C40 H40 120.3
C39 C38 C37 120.2(3)
C39 C38 H38 119.9
C37 C38 H38 119.9
C41 C36 C37 118.6(3)
C41 C36 C35 121.1(3)
C37 C36 C35 120.3(3)
O1 C10 C11 120.2(2)
O1 C10 C9 120.3(2)
C11 C10 C9 119.5(3)
C10 C11 C12 120.1(2)
C10 C11 C19 119.0(2)
C12 C11 C19 120.9(2)
C9 C18 C17 121.9(3)
C9 C18 H18 119.1
C17 C18 H18 119.1
C18 C17 C16 121.5(3)
C18 C17 C12 118.5(3)
C16 C17 C12 119.9(3)
C18 C9 C10 120.0(3)
C18 C9 C8 119.8(2)
C10 C9 C8 119.8(2)
C16 C15 C14 119.7(3)
C16 C15 H15 120.1
C14 C15 H15 120.1
C13 C12 C11 122.9(3)
C13 C12 C17 117.2(3)
C11 C12 C17 119.9(2)
C13 C14 C15 120.8(3)
C13 C14 H14 119.6
C15 C14 H14 119.6
C15 C16 C17 120.7(3)
C15 C16 H16 119.7
C17 C16 H16 119.7
C14 C13 C12 121.7(3)
C14 C13 H13 119.2
C12 C13 H13 119.2
N1 C8 C9 111.6(2)
N1 C8 H8A 109.3
C9 C8 H8A 109.3
N1 C8 H8B 109.3
C9 C8 H8B 109.3
H8A C8 H8B 108.0
C52 C43 C44 120.0(3)
C52 C43 C42 120.7(3)
C44 C43 C42 119.3(2)
C43 C52 C51 122.6(3)
C43 C52 H52 118.7
C51 C52 H52 118.7
C45 C46 C47 123.2(3)
C45 C46 C51 119.6(3)
C47 C46 C51 117.2(3)
O2 C44 C45 120.5(2)
O2 C44 C43 120.8(3)
C45 C44 C43 118.7(3)
C49 C50 C51 120.9(3)
C49 C50 H50 119.6
C51 C50 H50 119.6
C47 C48 C49 121.5(3)
C47 C48 H48 119.3
C49 C48 H48 119.3
C52 C51 C50 122.0(3)
C52 C51 C46 118.1(3)
C50 C51 C46 119.9(3)
C48 C47 C46 121.3(3)
C48 C47 H47 119.4
C46 C47 H47 119.4
C44 C45 C46 120.9(3)
C44 C45 C53 117.6(3)
C46 C45 C53 121.6(3)
C50 C49 C48 119.3(3)
C50 C49 H49 120.4
C48 C49 H49 120.4
N2 C42 C43 111.4(2)
N2 C42 H42A 109.3
C43 C42 H42A 109.3
N2 C42 H42B 109.3
C43 C42 H42B 109.3
H42A C42 H42B 108.0
C71 C70 C69 122.6(3)
C71 C70 Br1 118.4(3)
C69 C70 Br1 118.9(2)
C69 C78 C77 121.3(3)
C69 C78 H78 119.4
C77 C78 H78 119.4
C72 C77 C76 119.4(3)
C72 C77 C78 119.7(3)
C76 C77 C78 120.9(4)
C71 C72 C77 118.7(3)
C71 C72 C73 121.7(4)
C77 C72 C73 119.5(4)
O3 C69 C78 123.4(3)
O3 C69 C70 119.6(3)
C78 C69 C70 117.0(3)
C73 C74 C75 121.5(4)
C73 C74 H74 119.2
C75 C74 H74 119.2
C70 C71 C72 120.6(4)
C70 C71 H71 119.7
C72 C71 H71 119.7
C74 C73 C72 119.8(5)
C74 C73 H73 120.1
C72 C73 H73 120.1
C76 C75 C74 119.6(4)
C76 C75 H75 120.2
C74 C75 H75 120.2
C75 C76 C77 120.1(4)
C75 C76 H76 119.9
C77 C76 H76 119.9
C67 C68 C63 121.7(3)
C67 C68 H68 119.1
C63 C68 H68 119.1
C66 C67 C68 119.7(3)
C66 C67 H67 120.2
C68 C67 H67 120.2
C67 C66 C65 119.7(4)
C67 C66 H66 120.2
C65 C66 H66 120.2
C64 C65 C66 120.0(4)
C64 C65 H65 120.0
C66 C65 H65 120.0
C64 C63 C68 118.5(3)
C64 C63 C54 122.5(3)
C68 C63 C54 119.0(3)
C63 C64 C65 120.4(3)
C63 C64 H64 119.8
C65 C64 H64 119.8
C56 C57 C58 122.5(3)
C56 C57 C62 118.2(3)
C58 C57 C62 119.3(3)
C53 C54 C55 118.8(3)
C53 C54 C63 123.0(3)
C55 C54 C63 118.1(3)
C56 C55 C54 121.6(3)
C56 C55 H55 119.2
C54 C55 H55 119.2
C55 C56 C57 121.7(3)
C55 C56 H56 119.2
C57 C56 H56 119.2
C60 C61 C62 121.1(3)
C60 C61 H61 119.5
C62 C61 H61 119.5
C61 C62 C57 118.2(3)
C61 C62 C53 122.0(3)
C57 C62 C53 119.7(3)
C54 C53 C62 119.7(3)
C54 C53 C45 122.5(3)
C62 C53 C45 117.8(3)
C61 C60 C59 120.4(3)
C61 C60 H60 119.8
C59 C60 H60 119.8
C58 C59 C60 120.0(3)
C58 C59 H59 120.0
C60 C59 H59 120.0
C59 C58 C57 121.0(3)
C59 C58 H58 119.5
C57 C58 H58 119.5
C19 C20 C21 119.3(3)
C19 C20 C29 124.7(3)
C21 C20 C29 116.1(3)
C31 C30 C29 121.6(3)
C31 C30 H30 119.2
C29 C30 H30 119.2
C34 C29 C30 117.4(3)
C34 C29 C20 123.8(3)
C30 C29 C20 118.7(3)
C29 C34 C33 120.9(3)
C29 C34 H34 119.6
C33 C34 H34 119.6
C32 C33 C34 120.8(3)
C32 C33 H33 119.6
C34 C33 H33 119.6
C33 C32 C31 119.0(3)
C33 C32 H32 120.5
C31 C32 H32 120.5
C30 C31 C32 120.3(3)
C30 C31 H31 119.8
C32 C31 H31 119.8
C26 C27 C28 121.4(3)
C26 C27 H27 119.3
C28 C27 H27 119.3
C21 C22 C23 120.8(3)
C21 C22 H22 119.6
C23 C22 H22 119.6
C27 C28 C23 117.6(3)
C27 C28 C19 123.0(3)
C23 C28 C19 119.4(3)
C22 C21 C20 122.0(3)
C22 C21 H21 119.0
C20 C21 H21 119.0
C27 C26 C25 120.7(3)
C27 C26 H26 119.7
C25 C26 H26 119.7
C22 C23 C24 122.3(3)
C22 C23 C28 118.5(3)
C24 C23 C28 119.2(3)
C24 C25 C26 119.6(3)
C24 C25 H25 120.2
C26 C25 H25 120.2
C25 C24 C23 121.6(3)
C25 C24 H24 119.2
C23 C24 H24 119.2
C20 C19 C28 119.8(3)
C20 C19 C11 121.8(3)
C28 C19 C11 118.4(2)
C2S C3S H3S1 109.5
C2S C3S H3S2 109.5
H3S1 C3S H3S2 109.5
C2S C3S H3S3 109.5
H3S1 C3S H3S3 109.5
H3S2 C3S H3S3 109.5
C2S C1S H1S1 109.5
C2S C1S H1S2 109.5
H1S1 C1S H1S2 109.5
C2S C1S H1S3 109.5
H1S1 C1S H1S3 109.5
H1S2 C1S H1S3 109.5
O2S C2S C1S 121.1(6)
O2S C2S C3S 118.6(6)
C1S C2S C3S 120.3(6)

loop_
_geom_bond_atom_site_label_1
_geom_bond_atom_site_label_2
_geom_bond_distance
Fe1 O1 1.8879(18)
Fe1 O2 1.9092(19)
Fe1 O3 1.962(2)
Fe1 N1 2.188(2)
Fe1 N2 2.191(2)
Fe1 O1W 2.214(2)
Br1 C70 1.906(4)
O3 C69 1.329(4)
O2 C44 1.319(3)
O1 C10 1.331(3)
N2 C42 1.475(4)
N2 C35 1.480(3)
N2 H2N 0.89(3)
N1 C1 1.488(3)
N1 C8 1.490(3)
N1 H1N 0.87(3)
C1 C2 1.511(4)
C1 C35 1.536(4)
C1 H1 1.0000
C2 C3 1.377(4)
C2 C7 1.397(4)
C4 C5 1.375(5)
C4 C3 1.389(4)
C4 H4 0.9500
C6 C7 1.374(4)
C6 C5 1.389(5)
C6 H6 0.9500
C7 H7 0.9500
C5 H5 0.9500
C3 H3 0.9500
C37 C38 1.382(4)
C37 C36 1.395(4)
C37 H37 0.9500
C41 C40 1.385(4)
C41 C36 1.393(4)
C41 H41 0.9500
C35 C36 1.511(4)
C35 H35 1.0000
C39 C38 1.382(5)
C39 C40 1.395(5)
C39 H39 0.9500
C40 H40 0.9500
C38 H38 0.9500
C10 C11 1.395(4)
C10 C9 1.444(4)
C11 C12 1.424(4)
C11 C19 1.495(4)
C18 C9 1.367(4)
C18 C17 1.414(4)
C18 H18 0.9500
C17 C16 1.422(4)
C17 C12 1.431(4)
C9 C8 1.500(4)
C15 C16 1.367(4)
C15 C14 1.413(5)
C15 H15 0.9500
C12 C13 1.418(4)
C14 C13 1.365(4)
C14 H14 0.9500
C16 H16 0.9500
C13 H13 0.9500
C8 H8A 0.9900
C8 H8B 0.9900
C43 C52 1.368(4)
C43 C44 1.437(4)
C43 C42 1.508(4)
C52 C51 1.403(4)
C52 H52 0.9500
C46 C45 1.417(4)
C46 C47 1.419(4)
C46 C51 1.436(4)
C44 C45 1.399(4)
C50 C49 1.372(4)
C50 C51 1.409(4)
C50 H50 0.9500
C48 C47 1.359(4)
C48 C49 1.406(4)
C48 H48 0.9500
C47 H47 0.9500
C45 C53 1.496(4)
C49 H49 0.9500
C42 H42A 0.9900
C42 H42B 0.9900
C70 C71 1.358(5)
C70 C69 1.433(5)
C78 C69 1.382(5)
C78 C77 1.431(5)
C78 H78 0.9500
C77 C72 1.409(5)
C77 C76 1.411(5)
C72 C71 1.405(5)
C72 C73 1.425(5)
C74 C73 1.353(7)
C74 C75 1.410(7)
C74 H74 0.9500
C71 H71 0.9500
C73 H73 0.9500
C75 C76 1.387(6)
C75 H75 0.9500
C76 H76 0.9500
C68 C67 1.377(5)
C68 C63 1.393(5)
C68 H68 0.9500
C67 C66 1.371(6)
C67 H67 0.9500
C66 C65 1.406(5)
C66 H66 0.9500
C65 C64 1.387(5)
C65 H65 0.9500
C63 C64 1.383(5)
C63 C54 1.478(5)
C64 H64 0.9500
C57 C56 1.407(5)
C57 C58 1.416(5)
C57 C62 1.426(4)
C54 C53 1.382(4)
C54 C55 1.434(4)
C55 C56 1.350(5)
C55 H55 0.9500
C56 H56 0.9500
C61 C60 1.379(4)
C61 C62 1.408(4)
C61 H61 0.9500
C62 C53 1.449(4)
C60 C59 1.405(4)
C60 H60 0.9500
C59 C58 1.362(5)
C59 H59 0.9500
C58 H58 0.9500
C20 C19 1.379(4)
C20 C21 1.427(4)
C20 C29 1.490(4)
C30 C31 1.376(4)
C30 C29 1.407(4)
C30 H30 0.9500
C29 C34 1.390(4)
C34 C33 1.400(4)
C34 H34 0.9500
C33 C32 1.375(4)
C33 H33 0.9500
C32 C31 1.395(4)
C32 H32 0.9500
C31 H31 0.9500
C27 C26 1.367(4)
C27 C28 1.417(4)
C27 H27 0.9500
C22 C21 1.351(4)
C22 C23 1.415(4)
C22 H22 0.9500
C28 C23 1.434(4)
C28 C19 1.443(4)
C21 H21 0.9500
C26 C25 1.414(5)
C26 H26 0.9500
C23 C24 1.416(4)
C25 C24 1.356(5)
C25 H25 0.9500
C24 H24 0.9500
C3S C2S 1.488(6)
C3S H3S1 0.9800
C3S H3S2 0.9800
C3S H3S3 0.9800
O2S C2S 1.205(6)
C1S C2S 1.447(8)
C1S H1S1 0.9800
C1S H1S2 0.9800
C1S H1S3 0.9800
